data_7240039
loop_
_publ_author_name
'Quarez, \'Eric'
'Jouhara, Alia'
'Grolleau, St\'ephane'
'Dolhem, Franck'
'Dupr\'e, Nicolas'
'Poizot, Philippe'

_publ_section_title
;
 From partial to complete neutralization of 2,5-dihydroxyterephthalic acid
 in the Li--Na system: crystal chemistry and electrochemical behavior of
 Na2Li2C8H2O6vs. Li
;
_journal_issue 9
_journal_name_full CrystEngComm
_journal_page_first 1653
_journal_page_last 1663
_journal_paper_doi 10.1039/C9CE01674K
_journal_volume 22
_journal_year 2020
_chemical_formula_moiety 'C8 H12 Li2 O10'
_chemical_formula_sum 'C8 H12 Li2 O10'
_chemical_formula_weight 282.06
_space_group_crystal_system triclinic
_space_group_IT_number 2
_space_group_name_Hall '-P 1'
_space_group_name_H-M_alt 'P -1'
_atom_sites_solution_hydrogens mixed
_atom_sites_solution_primary direct
_atom_sites_solution_secondary difmap
_audit_creation_method SHELXL-2018/1
_audit_update_record
;
2019-05-13 deposited with the CCDC.	2019-12-27 downloaded from the CCDC.
;
_cell_angle_alpha 97.273(6)
_cell_angle_beta 110.034(6)
_cell_angle_gamma 111.668(3)
_cell_formula_units_Z 2
_cell_length_a 7.2720(3)
_cell_length_b 9.1631(3)
_cell_length_c 10.5276(12)
_cell_measurement_reflns_used 7903
_cell_measurement_temperature 295(2)
_cell_measurement_theta_max 29.1
_cell_measurement_theta_min 2.2
_cell_volume 586.18(8)
_computing_cell_refinement 'Dirax/LSQ (Duisenberg et al., 2000)'
_computing_data_collection 'Collect (Nonius BV, 1998)'
_computing_data_reduction 'EvalCCD (Duisenberg et al., 2003)'
_computing_molecular_graphics 'DIAMOND (Brandenburg, 1999)'
_computing_publication_material 'publCIF (Westrip, 2010)'
_computing_structure_refinement 'SHELXL-2018/1 (Sheldrick, 2018)'
_computing_structure_solution 'SHELXT (Sheldrick, 2015)'
_diffrn_ambient_temperature 295(2)
_diffrn_measured_fraction_theta_full 0.998
_diffrn_measured_fraction_theta_max 0.995
_diffrn_measurement_device_type 'Bruker-Nonius Kappa CCD'
_diffrn_measurement_method 'phi and omega scans'
_diffrn_radiation_type MoK\a
_diffrn_radiation_wavelength 0.71073
_diffrn_reflns_av_R_equivalents 0.0551
_diffrn_reflns_av_unetI/netI 0.0386
_diffrn_reflns_Laue_measured_fraction_full 0.998
_diffrn_reflns_Laue_measured_fraction_max 0.995
_diffrn_reflns_limit_h_max 6
_diffrn_reflns_limit_h_min -9
_diffrn_reflns_limit_k_max 12
_diffrn_reflns_limit_k_min -12
_diffrn_reflns_limit_l_max 14
_diffrn_reflns_limit_l_min -13
_diffrn_reflns_number 7903
_diffrn_reflns_point_group_measured_fraction_full 0.998
_diffrn_reflns_point_group_measured_fraction_max 0.995
_diffrn_reflns_theta_full 25.242
_diffrn_reflns_theta_max 29.099
_diffrn_reflns_theta_min 2.151
_diffrn_source 'sealed X-ray tube'
_exptl_absorpt_coefficient_mu 0.146
_exptl_absorpt_correction_T_max 0.9511
_exptl_absorpt_correction_T_min 0.7698
_exptl_absorpt_correction_type gaussian
_exptl_absorpt_process_details Jana2006
_exptl_crystal_colour light_yellow
_exptl_crystal_density_diffrn 1.598
_exptl_crystal_description needle
_exptl_crystal_F_000 292
_exptl_crystal_recrystallization_method 'Re-crystallisation from solvent'
_exptl_crystal_size_max 0.211
_exptl_crystal_size_mid 0.142
_exptl_crystal_size_min 0.070
_refine_diff_density_max 0.267
_refine_diff_density_min -0.383
_refine_diff_density_rms 0.088
_refine_ls_extinction_method none
_refine_ls_goodness_of_fit_ref 1.106
_refine_ls_hydrogen_treatment mixed
_refine_ls_matrix_type full
_refine_ls_number_parameters 221
_refine_ls_number_reflns 3133
_refine_ls_number_restraints 0
_refine_ls_restrained_S_all 1.106
_refine_ls_R_factor_all 0.0644
_refine_ls_R_factor_gt 0.0461
_refine_ls_shift/su_max 0.000
_refine_ls_shift/su_mean 0.000
_refine_ls_structure_factor_coef Fsqd
_refine_ls_weighting_details 'w=1/[\s^2^(Fo^2^)+(0.0523P)^2^+0.2269P] where P=(Fo^2^+2Fc^2^)/3'
_refine_ls_weighting_scheme calc
_refine_ls_wR_factor_gt 0.1140
_refine_ls_wR_factor_ref 0.1282
_reflns_Friedel_coverage 0.000
_reflns_number_gt 2509
_reflns_number_total 3133
_reflns_threshold_expression 'I > 2\s(I)'
_cod_data_source_file c9ce01674k2.cif
_cod_data_source_block shelx_CCDC2
_cod_depositor_comments 'Adding full bibliography for 7240037--7240040.cif.'
_cod_database_code 7240039
_shelx_shelxl_version_number 2018/1
_shelx_space_group_comment
;
The symmetry employed for this shelxl refinement is uniquely defined
by the following loop, which should always be used as a source of
symmetry information in preference to the above space-group names.
They are only intended as comments.
;

loop_
_space_group_symop_operation_xyz
'x, y, z'
'-x, -y, -z'

loop_
_atom_site_label
_atom_site_type_symbol
_atom_site_fract_x
_atom_site_fract_y
_atom_site_fract_z
_atom_site_U_iso_or_equiv
_atom_site_adp_type
_atom_site_occupancy
_atom_site_site_symmetry_order
_atom_site_calc_flag
_atom_site_refinement_flags_posn
_atom_site_refinement_flags_adp
_atom_site_refinement_flags_occupancy
_atom_site_disorder_assembly
_atom_site_disorder_group
O11 O 0.32538(18) 0.47190(13) 0.86801(10) 0.0264(3) Uani 1 1 d . . . . .
O12 O 0.0775(2) 0.22442(15) 0.72267(12) 0.0387(3) Uani 1 1 d . . . . .
O3 O 0.4560(2) 0.81067(13) 0.53750(12) 0.0352(3) Uani 1 1 d . . . . .
O41 O 0.4102(2) 0.73246(14) 0.28383(12) 0.0327(3) Uani 1 1 d . . . . .
O42 O 0.21485(19) 0.47343(14) 0.14933(11) 0.0286(3) Uani 1 1 d . . . . .
O6 O 0.0234(2) 0.14758(14) 0.46558(12) 0.0347(3) Uani 1 1 d . . . . .
H3 H 0.461(5) 0.814(4) 0.449(3) 0.080(9) Uiso 1 1 d . . . . .
H6 H 0.009(5) 0.135(4) 0.544(3) 0.082(9) Uiso 1 1 d . . . . .
C1 C 0.2218(2) 0.42712(17) 0.62004(14) 0.0209(3) Uani 1 1 d . . . . .
C2 C 0.3285(2) 0.59311(18) 0.63329(14) 0.0232(3) Uani 1 1 d . . . . .
H2 H 0.386016 0.669983 0.720171 0.028 Uiso 1 1 calc R U . . .
C3 C 0.3509(2) 0.64622(17) 0.51902(15) 0.0227(3) Uani 1 1 d . . . . .
C4 C 0.2707(2) 0.53062(17) 0.38928(14) 0.0201(3) Uani 1 1 d . . . . .
C5 C 0.1662(2) 0.36480(18) 0.37660(14) 0.0226(3) Uani 1 1 d . . . . .
H5 H 0.115901 0.287606 0.291216 0.027 Uiso 1 1 calc R U . . .
C6 C 0.1353(2) 0.31218(17) 0.48871(14) 0.0222(3) Uani 1 1 d . . . . .
C11 C 0.2060(2) 0.37050(18) 0.74563(15) 0.0231(3) Uani 1 1 d . . . . .
C41 C 0.3000(2) 0.58196(18) 0.26472(14) 0.0218(3) Uani 1 1 d . . . . .
O1 O 0.7372(3) 0.82545(17) 0.98280(15) 0.0431(4) Uani 1 1 d . . . . .
Li1 Li 0.6573(5) 0.5980(3) 0.9598(3) 0.0279(6) Uani 1 1 d . . . . .
H11 H 0.745(4) 0.885(3) 1.049(3) 0.056(7) Uiso 1 1 d . . . . .
H12 H 0.765(4) 0.891(3) 0.934(3) 0.061(7) Uiso 1 1 d . . . . .
O7 O 0.2285(2) 0.73413(15) -0.05040(12) 0.0294(3) Uani 1 1 d . . . . .
O8 O 0.2344(2) 0.97982(16) 0.20123(14) 0.0338(3) Uani 1 1 d . . . . .
O9 O 0.6787(2) 1.01797(16) 0.18934(14) 0.0341(3) Uani 1 1 d . . . . .
Li2 Li 0.3872(5) 0.8563(3) 0.1519(3) 0.0306(6) Uani 1 1 d . . . . .
H71 H 0.275(4) 0.666(3) -0.070(2) 0.040(6) Uiso 1 1 d . . . . .
H72 H 0.092(5) 0.677(3) -0.077(3) 0.062(8) Uiso 1 1 d . . . . .
H81 H 0.130(4) 0.914(3) 0.207(3) 0.060(8) Uiso 1 1 d . . . . .
H82 H 0.325(4) 1.045(3) 0.284(3) 0.056(7) Uiso 1 1 d . . . . .
H91 H 0.775(5) 1.050(3) 0.273(3) 0.063(8) Uiso 1 1 d . . . . .
H92 H 0.707(4) 1.100(3) 0.166(2) 0.047(6) Uiso 1 1 d . . . . .

loop_
_atom_site_aniso_label
_atom_site_aniso_U_11
_atom_site_aniso_U_22
_atom_site_aniso_U_33
_atom_site_aniso_U_23
_atom_site_aniso_U_13
_atom_site_aniso_U_12
O11 0.0330(6) 0.0313(6) 0.0146(5) 0.0080(4) 0.0126(4) 0.0111(5)
O12 0.0482(7) 0.0315(6) 0.0247(6) 0.0115(5) 0.0194(5) 0.0011(5)
O3 0.0570(8) 0.0193(5) 0.0225(6) 0.0068(4) 0.0195(5) 0.0072(5)
O41 0.0445(7) 0.0277(6) 0.0241(5) 0.0140(5) 0.0178(5) 0.0089(5)
O42 0.0356(6) 0.0329(6) 0.0185(5) 0.0076(4) 0.0167(5) 0.0116(5)
O6 0.0504(8) 0.0207(6) 0.0210(5) 0.0072(4) 0.0158(5) 0.0025(5)
C1 0.0242(7) 0.0241(7) 0.0162(6) 0.0085(5) 0.0118(5) 0.0087(6)
C2 0.0311(8) 0.0226(7) 0.0154(6) 0.0045(5) 0.0124(6) 0.0092(6)
C3 0.0305(8) 0.0195(7) 0.0197(6) 0.0081(5) 0.0137(6) 0.0090(6)
C4 0.0244(7) 0.0230(7) 0.0154(6) 0.0085(5) 0.0108(5) 0.0098(6)
C5 0.0298(8) 0.0221(7) 0.0146(6) 0.0052(5) 0.0109(5) 0.0088(6)
C6 0.0270(7) 0.0189(6) 0.0183(6) 0.0068(5) 0.0115(6) 0.0057(6)
C11 0.0276(7) 0.0272(7) 0.0177(6) 0.0098(5) 0.0138(6) 0.0104(6)
C41 0.0251(7) 0.0279(7) 0.0175(6) 0.0109(5) 0.0123(5) 0.0124(6)
O1 0.0714(10) 0.0286(7) 0.0315(7) 0.0120(6) 0.0267(7) 0.0188(7)
Li1 0.0382(15) 0.0290(13) 0.0205(12) 0.0102(10) 0.0178(11) 0.0129(11)
O7 0.0335(7) 0.0282(6) 0.0246(6) 0.0083(5) 0.0124(5) 0.0114(5)
O8 0.0381(7) 0.0290(6) 0.0310(7) 0.0110(5) 0.0179(6) 0.0077(5)
O9 0.0368(7) 0.0283(6) 0.0288(6) 0.0107(5) 0.0130(5) 0.0057(5)
Li2 0.0382(15) 0.0286(13) 0.0234(12) 0.0105(11) 0.0158(11) 0.0098(12)

loop_
_atom_type_symbol
_atom_type_description
_atom_type_scat_dispersion_real
_atom_type_scat_dispersion_imag
_atom_type_scat_source
C C 0.0033 0.0016 'International Tables Vol C Tables 4.2.6.8 and 6.1.1.4'
H H 0.0000 0.0000 'International Tables Vol C Tables 4.2.6.8 and 6.1.1.4'
O O 0.0106 0.0060 'International Tables Vol C Tables 4.2.6.8 and 6.1.1.4'
Li Li -0.0003 0.0001 'International Tables Vol C Tables 4.2.6.8 and 6.1.1.4'

loop_
_geom_angle_atom_site_label_1
_geom_angle_atom_site_label_2
_geom_angle_atom_site_label_3
_geom_angle
_geom_angle_site_symmetry_1
_geom_angle_site_symmetry_3
_geom_angle_publ_flag
C11 O11 Li1 121.42(13) . 2_667 ?
C11 O11 Li1 127.08(12) . . ?
Li1 O11 Li1 88.52(11) 2_667 . ?
C3 O3 H3 102.6(18) . . ?
C41 O41 Li2 128.93(13) . . ?
C41 O42 Li1 130.98(13) . 2_666 ?
C6 O6 H6 106.6(19) . . ?
C2 C1 C6 119.01(12) . . ?
C2 C1 C11 120.81(12) . . ?
C6 C1 C11 120.14(12) . . ?
C3 C2 C1 121.22(13) . . ?
C3 C2 H2 119.4 . . ?
C1 C2 H2 119.4 . . ?
O3 C3 C2 118.88(13) . . ?
O3 C3 C4 121.56(12) . . ?
C2 C3 C4 119.54(13) . . ?
C5 C4 C3 119.16(12) . . ?
C5 C4 C41 119.43(12) . . ?
C3 C4 C41 121.40(13) . . ?
C6 C5 C4 121.29(13) . . ?
C6 C5 H5 119.4 . . ?
C4 C5 H5 119.4 . . ?
O6 C6 C5 117.51(12) . . ?
O6 C6 C1 122.82(12) . . ?
C5 C6 C1 119.66(13) . . ?
O12 C11 O11 123.91(13) . . ?
O12 C11 C1 117.49(13) . . ?
O11 C11 C1 118.59(13) . . ?
O42 C41 O41 124.23(12) . . ?
O42 C41 C4 118.41(13) . . ?
O41 C41 C4 117.35(12) . . ?
Li1 O1 H11 123.4(19) . . ?
Li1 O1 H12 135.7(18) . . ?
H11 O1 H12 101(3) . . ?
O42 Li1 O1 109.47(13) 2_666 . ?
O42 Li1 O11 118.08(15) 2_666 2_667 ?
O1 Li1 O11 115.35(14) . 2_667 ?
O42 Li1 O11 112.10(14) 2_666 . ?
O1 Li1 O11 108.89(15) . . ?
O11 Li1 O11 91.48(11) 2_667 . ?
O42 Li1 Li1 127.27(18) 2_666 2_667 ?
O1 Li1 Li1 122.51(17) . 2_667 ?
O11 Li1 Li1 46.63(8) 2_667 2_667 ?
O11 Li1 Li1 44.85(9) . 2_667 ?
Li2 O7 H71 110.7(15) . . ?
Li2 O7 H72 113.7(18) . . ?
H71 O7 H72 105(2) . . ?
Li2 O8 H81 106.5(19) . . ?
Li2 O8 H82 104.2(17) . . ?
H81 O8 H82 108(2) . . ?
Li2 O9 H91 116.6(18) . . ?
Li2 O9 H92 126.0(17) . . ?
H91 O9 H92 102(2) . . ?
O41 Li2 O9 109.13(15) . . ?
O41 Li2 O7 117.51(15) . . ?
O9 Li2 O7 109.48(13) . . ?
O41 Li2 O8 103.87(13) . . ?
O9 Li2 O8 106.97(14) . . ?
O7 Li2 O8 109.29(15) . . ?

loop_
_geom_bond_atom_site_label_1
_geom_bond_atom_site_label_2
_geom_bond_distance
_geom_bond_site_symmetry_2
_geom_bond_publ_flag
O11 C11 1.2696(18) . ?
O11 Li1 1.978(3) 2_667 ?
O11 Li1 2.038(3) . ?
O12 C11 1.2501(19) . ?
O3 C3 1.3661(17) . ?
O3 H3 0.95(3) . ?
O41 C41 1.2600(18) . ?
O41 Li2 1.904(3) . ?
O42 C41 1.2539(18) . ?
O42 Li1 1.898(3) 2_666 ?
O6 C6 1.3643(17) . ?
O6 H6 0.88(3) . ?
C1 C2 1.391(2) . ?
C1 C6 1.4010(19) . ?
C1 C11 1.5046(18) . ?
C2 C3 1.3908(18) . ?
C2 H2 0.9300 . ?
C3 C4 1.3998(19) . ?
C4 C5 1.3894(19) . ?
C4 C41 1.5032(17) . ?
C5 C6 1.3863(18) . ?
C5 H5 0.9300 . ?
O1 Li1 1.903(3) . ?
O1 H11 0.79(3) . ?
O1 H12 0.85(3) . ?
Li1 Li1 2.803(5) 2_667 ?
O7 Li2 1.969(3) . ?
O7 H71 0.85(2) . ?
O7 H72 0.85(3) . ?
O8 Li2 1.990(3) . ?
O8 H81 0.80(3) . ?
O8 H82 0.86(3) . ?
O9 Li2 1.950(3) . ?
O9 H91 0.85(3) . ?
O9 H92 0.80(3) . ?

loop_
_geom_hbond_atom_site_label_D
_geom_hbond_atom_site_label_H
_geom_hbond_atom_site_label_A
_geom_hbond_distance_DH
_geom_hbond_distance_HA
_geom_hbond_distance_DA
_geom_hbond_angle_DHA
_geom_hbond_site_symmetry_A
_geom_hbond_publ_flag
O3 H3 O41 0.95(3) 1.66(3) 2.5466(15) 155(3) . yes
O6 H6 O12 0.88(3) 1.77(3) 2.5609(16) 148(3) . yes
O1 H11 O9 0.79(3) 2.10(3) 2.870(2) 165(3) 1_556 yes
O1 H12 O8 0.85(3) 1.97(3) 2.8031(18) 168(2) 2_676 yes
O7 H71 O11 0.85(2) 2.02(2) 2.8548(17) 169(2) 1_554 yes
O7 H72 O42 0.85(3) 1.94(3) 2.7868(17) 173(3) 2_565 yes
O8 H81 O12 0.80(3) 2.01(3) 2.7895(17) 165(3) 2_566 yes
O8 H82 O3 0.86(3) 1.89(3) 2.7473(18) 175(2) 2_676 yes
O9 H91 O6 0.85(3) 2.00(3) 2.8432(18) 173(3) 1_665 yes
O9 H92 O7 0.80(3) 2.08(3) 2.8531(17) 162(2) 2_675 yes
